data_7201405
loop_
_publ_author_name
'Gajda, Roman'
'Katrusiak, Andrzej'
'Crassous, Jeanne'

_publ_section_title
;
 Pressure-controlled aggregation in carboxylic acids. A case study on
 the polymorphism of bromochlorofluoroacetic acid
;
_journal_issue 12
_journal_name_full CrystEngComm
_journal_page_first 2668
_journal_paper_doi 10.1039/b910409g
_journal_volume 11
_journal_year 2009
_chemical_formula_moiety 'C2 H Br Cl F O2'
_chemical_formula_sum 'C2 H Br Cl F O2'
_chemical_formula_weight 191.39
_chemical_name_common 'bromochlorofluorocarboxylic acid'
_chemical_name_systematic
;
bromochlorofluorocarboxylic acid
;
_space_group_IT_number 14
_symmetry_cell_setting monoclinic
_symmetry_space_group_name_Hall '-P 2ybc'
_symmetry_space_group_name_H-M 'P 1 21/c 1'
_atom_sites_solution_hydrogens geom
_atom_sites_solution_primary direct
_atom_sites_solution_secondary difmap
_audit_creation_method SHELXL-97
_cell_angle_alpha 90.00
_cell_angle_beta 95.74(2)
_cell_angle_gamma 90.00
_cell_formula_units_Z 4
_cell_length_a 7.730(3)
_cell_length_b 7.685(3)
_cell_length_c 7.997(2)
_cell_measurement_reflns_used 1979
_cell_measurement_temperature 293(2)
_cell_measurement_theta_max 24.98
_cell_measurement_theta_min 3.69
_cell_volume 472.7(3)
_computing_cell_refinement 'CrysAlis (Oxford Diffraction, 2004)'
_computing_data_collection 'CrysAlis (Oxford Diffraction, 2004)'
_computing_data_reduction 'CrysAlis (Oxford Diffraction, 2004)'
_computing_molecular_graphics 'X-seed 2.0'
_computing_publication_material 'X-seed 2.0'
_computing_structure_refinement 'SHELXL-97 (Sheldrick, 1997)'
_computing_structure_solution 'SHELXS-97 (Sheldrick, 1990)'
_diffrn_ambient_pressure 1370000
_diffrn_ambient_temperature 293(2)
_diffrn_measured_fraction_theta_full 0.335
_diffrn_measured_fraction_theta_max 0.335
_diffrn_measurement_device_type 'Kuma KM4CCD \k geometry'
_diffrn_measurement_method '\w scans'
_diffrn_radiation_monochromator graphite
_diffrn_radiation_source 'fine-focus sealed tube'
_diffrn_radiation_type MoK\a
_diffrn_radiation_wavelength 0.71073
_diffrn_reflns_av_R_equivalents 0.0609
_diffrn_reflns_av_sigmaI/netI 0.0253
_diffrn_reflns_limit_h_max 7
_diffrn_reflns_limit_h_min -7
_diffrn_reflns_limit_k_max 7
_diffrn_reflns_limit_k_min -7
_diffrn_reflns_limit_l_max 9
_diffrn_reflns_limit_l_min -9
_diffrn_reflns_number 1961
_diffrn_reflns_theta_full 24.98
_diffrn_reflns_theta_max 24.98
_diffrn_reflns_theta_min 3.69
_exptl_absorpt_coefficient_mu 9.154
_exptl_absorpt_correction_T_max 0.486
_exptl_absorpt_correction_T_min 0.333
_exptl_absorpt_correction_type analytical
_exptl_absorpt_process_details
;
Katrusiak, A. (2003). REDSHADE - Program for correcting
reflections intensities for DAC absorption, gasket shadowing
and sample crystal absorption. Adam Mickiewicz University, Pozna\'n.

Katrusiak, A. (2004). Z. Kristallogr. 219, 461-467
;
_exptl_crystal_colour colourless
_exptl_crystal_density_diffrn 2.689
_exptl_crystal_density_method 'not measured'
_exptl_crystal_description disc
_exptl_crystal_F_000 360
_exptl_crystal_size_max 0.460
_exptl_crystal_size_mid 0.450
_exptl_crystal_size_min 0.085
_refine_diff_density_max 0.401
_refine_diff_density_min -0.410
_refine_diff_density_rms 0.101
_refine_ls_extinction_method none
_refine_ls_goodness_of_fit_ref 1.173
_refine_ls_hydrogen_treatment constr
_refine_ls_matrix_type full
_refine_ls_number_parameters 55
_refine_ls_number_reflns 277
_refine_ls_number_restraints 0
_refine_ls_restrained_S_all 1.173
_refine_ls_R_factor_all 0.0467
_refine_ls_R_factor_gt 0.0443
_refine_ls_shift/su_max 0.000
_refine_ls_shift/su_mean 0.000
_refine_ls_structure_factor_coef Fsqd
_refine_ls_weighting_details 'calc w=1/[\s^2^(Fo^2^)+(0.0616P)^2^+3.4947P] where P=(Fo^2^+2Fc^2^)/3'
_refine_ls_weighting_scheme calc
_refine_ls_wR_factor_gt 0.1173
_refine_ls_wR_factor_ref 0.1201
_reflns_number_gt 259
_reflns_number_total 277
_reflns_threshold_expression >2sigma(I)
_cod_data_source_file b910409g.txt
_cod_data_source_block bromochlorofluorocarboxylic_acid_4
_cod_depositor_comments
;
The following automatic conversions were performed:
'_symmetry_cell_setting' value 'Monoclinic' changed to 'monoclinic'
according to '/home/saulius/struct/CIF-dictionaries/cif_core.dic'
dictionary named 'cif_core.dic' version 2.4.1 from 2010-06-29.

Automatic conversion script
Id: cif_fix_enum 1527 2010-12-29 10:47:43Z saulius 
;
_cod_original_sg_symbol_H-M 'P 21/c'
_cod_database_code 7201405

loop_
_symmetry_equiv_pos_as_xyz
'x, y, z'
'-x, y+1/2, -z+1/2'
'-x, -y, -z'
'x, -y-1/2, z-1/2'

loop_
_atom_site_label
_atom_site_type_symbol
_atom_site_fract_x
_atom_site_fract_y
_atom_site_fract_z
_atom_site_U_iso_or_equiv
_atom_site_adp_type
_atom_site_occupancy
_atom_site_symmetry_multiplicity
_atom_site_calc_flag
_atom_site_refinement_flags
_atom_site_disorder_assembly
_atom_site_disorder_group
Br1 Br 0.4833(3) 0.1425(3) -0.1935(2) 0.0363(9) Uani 0.458(8) 1 d P . .
Br2 Br 0.2454(2) -0.0206(2) -0.4835(2) 0.0363(8) Uani 0.542(8) 1 d P . .
Cl1 Cl 0.4833(3) 0.1425(3) -0.1935(2) 0.0363(9) Uani 0.542(8) 1 d P . .
Cl2 Cl 0.2454(2) -0.0206(2) -0.4835(2) 0.0363(8) Uani 0.458(8) 1 d P . .
F1 F 0.2084(10) 0.2856(11) -0.3491(8) 0.038(2) Uani 1 1 d . . .
C1 C 0.1358(17) 0.0576(17) -0.1724(15) 0.021(3) Uiso 1 1 d . . .
C2 C 0.2597(16) 0.1220(17) -0.2957(14) 0.027(3) Uiso 1 1 d . . .
O1 O 0.1906(12) -0.0754(13) -0.0893(10) 0.034(3) Uani 1 1 d . . .
O2 O 0.0002(12) 0.1393(12) -0.1635(10) 0.034(2) Uani 1 1 d . . .
H1 H 0.1263 -0.0957 -0.0161 0.050 Uiso 1 1 calc R . .

loop_
_atom_site_aniso_label
_atom_site_aniso_U_11
_atom_site_aniso_U_22
_atom_site_aniso_U_33
_atom_site_aniso_U_23
_atom_site_aniso_U_13
_atom_site_aniso_U_12
Br1 0.029(3) 0.047(3) 0.0322(18) -0.0024(8) 0.002(2) -0.0057(7)
Br2 0.040(3) 0.046(3) 0.0234(16) -0.0049(7) 0.0046(19) -0.0009(7)
Cl1 0.029(3) 0.047(3) 0.0322(18) -0.0024(8) 0.002(2) -0.0057(7)
Cl2 0.040(3) 0.046(3) 0.0234(16) -0.0049(7) 0.0046(19) -0.0009(7)
F1 0.052(11) 0.033(11) 0.030(6) 0.003(3) 0.010(7) 0.006(3)
O1 0.039(12) 0.039(12) 0.024(6) 0.013(4) 0.013(8) 0.008(4)
O2 0.028(12) 0.050(13) 0.025(7) -0.001(4) 0.002(8) 0.003(4)

loop_
_atom_type_symbol
_atom_type_description
_atom_type_scat_dispersion_real
_atom_type_scat_dispersion_imag
_atom_type_scat_source
C C 0.0033 0.0016 'International Tables Vol C Tables 4.2.6.8 and 6.1.1.4'
H H 0.0000 0.0000 'International Tables Vol C Tables 4.2.6.8 and 6.1.1.4'
O O 0.0106 0.0060 'International Tables Vol C Tables 4.2.6.8 and 6.1.1.4'
F F 0.0171 0.0103 'International Tables Vol C Tables 4.2.6.8 and 6.1.1.4'
Cl Cl 0.1484 0.1585 'International Tables Vol C Tables 4.2.6.8 and 6.1.1.4'
Br Br -0.2901 2.4595 'International Tables Vol C Tables 4.2.6.8 and 6.1.1.4'

loop_
_geom_angle_atom_site_label_1
_geom_angle_atom_site_label_2
_geom_angle_atom_site_label_3
_geom_angle
_geom_angle_site_symmetry_1
_geom_angle_site_symmetry_3
_geom_angle_publ_flag
O2 C1 O1 128.5(9) . . ?
O2 C1 C2 117.8(10) . . ?
O1 C1 C2 113.7(10) . . ?
F1 C2 C1 108.5(9) . . ?
F1 C2 Br1 106.8(8) . . ?
C1 C2 Br1 111.3(9) . . ?
F1 C2 Cl1 106.8(8) . . ?
C1 C2 Cl1 111.3(9) . . ?
Br1 C2 Cl1 0.00(19) . . ?
F1 C2 Br2 107.3(8) . . ?
C1 C2 Br2 110.0(10) . . ?
Br1 C2 Br2 112.7(6) . . ?
Cl1 C2 Br2 112.7(6) . . ?
F1 C2 Cl2 107.3(8) . . ?
C1 C2 Cl2 110.0(10) . . ?
Br1 C2 Cl2 112.7(6) . . ?
Cl1 C2 Cl2 112.7(6) . . ?
Br2 C2 Cl2 0.00(11) . . ?

loop_
_geom_bond_atom_site_label_1
_geom_bond_atom_site_label_2
_geom_bond_distance
_geom_bond_site_symmetry_2
_geom_bond_publ_flag
Br1 C2 1.844(14) . ?
Br2 C2 1.854(13) . ?
Cl1 C2 1.844(14) . ?
Cl2 C2 1.854(13) . ?
F1 C2 1.374(14) . ?
C1 O2 1.230(14) . ?
C1 O1 1.269(14) . ?
C1 C2 1.524(15) . ?

loop_
_geom_torsion_atom_site_label_1
_geom_torsion_atom_site_label_2
_geom_torsion_atom_site_label_3
_geom_torsion_atom_site_label_4
_geom_torsion
_geom_torsion_site_symmetry_1
_geom_torsion_site_symmetry_2
_geom_torsion_site_symmetry_3
_geom_torsion_site_symmetry_4
_geom_torsion_publ_flag
O2 C1 C2 F1 12.7(18) . . . . ?
O1 C1 C2 F1 -166.3(13) . . . . ?
O2 C1 C2 Br1 129.8(13) . . . . ?
O1 C1 C2 Br1 -49.1(17) . . . . ?
O2 C1 C2 Cl1 129.8(13) . . . . ?
O1 C1 C2 Cl1 -49.1(17) . . . . ?
O2 C1 C2 Br2 -104.5(14) . . . . ?
O1 C1 C2 Br2 76.6(15) . . . . ?
O2 C1 C2 Cl2 -104.5(14) . . . . ?
O1 C1 C2 Cl2 76.6(15) . . . . ?
